data_2020317
loop_
_publ_author_name
'\'Slepokura, Katarzyna Anna'

_publ_section_title
;
 3':5'-Cyclic nucleotides: two sodium salts of cdTMP
;
_journal_coeditor_code SK3608
_journal_issue 1
_journal_name_full 'Acta Crystallographica Section C'
_journal_page_first 35
_journal_page_last 47
_journal_paper_doi 10.1107/S2053229615022536
_journal_volume 72
_journal_year 2016
_chemical_formula_iupac 'Na + , C10 H12 N2 O7 P - , 7H2 O'
_chemical_formula_moiety 'Na +, C10 H12 N2 O7 P -, 7(H2 O)'
_chemical_formula_sum 'C10 H26 N2 Na O14 P'
_chemical_formula_weight 452.29
_chemical_name_common
;
Thymidine 3':5'-cyclic phosphate sodium salt heptahydrate
;
_chemical_name_systematic
;
Sodium thymidine 3':5'-cyclic phosphate heptahydrate
;
_space_group_crystal_system monoclinic
_space_group_IT_number 4
_space_group_name_Hall 'P 2yb'
_space_group_name_H-M_alt 'P 1 21 1'
_symmetry_space_group_name_Hall 'P 2yb'
_symmetry_space_group_name_H-M 'P 1 21 1'
_atom_sites_solution_hydrogens difmap
_atom_sites_solution_primary direct
_atom_sites_solution_secondary difmap
_audit_creation_method SHELXL2013
_cell_angle_alpha 90
_cell_angle_beta 111.06(3)
_cell_angle_gamma 90
_cell_formula_units_Z 2
_cell_length_a 11.307(3)
_cell_length_b 6.170(2)
_cell_length_c 14.678(4)
_cell_measurement_reflns_used 18706
_cell_measurement_temperature 100(2)
_cell_measurement_theta_max 38.42
_cell_measurement_theta_min 2.82
_cell_volume 955.6(5)
_computing_cell_refinement
;
(CrysAlis RED; Oxford Diffraction, 2010)
;
_computing_data_collection
;
(CrysAlis CCD; Oxford Diffraction, 2010)
;
_computing_data_reduction
;
(CrysAlis RED; Oxford Diffraction, 2010)
;
_computing_molecular_graphics 'DIAMOND (Brandenburg, 2012)'
_computing_publication_material 'PLATON (Spek, 2009)'
_computing_structure_refinement 'SHELXL2013 (Sheldrick, 2015)'
_computing_structure_solution 'SHELXS97 (Sheldrick, 2008)'
_diffrn_ambient_temperature 100(2)
_diffrn_measured_fraction_theta_full 0.998
_diffrn_measured_fraction_theta_max 0.975
_diffrn_measurement_device_type
;
Oxford Xcalibur PX kappa-geometry diffractometer with Onyx CCD camera
;
_diffrn_measurement_method '\w and \f scan'
_diffrn_radiation_type MoK\a
_diffrn_radiation_wavelength 0.71073
_diffrn_reflns_av_R_equivalents 0.0200
_diffrn_reflns_limit_h_max 19
_diffrn_reflns_limit_h_min -19
_diffrn_reflns_limit_k_max 8
_diffrn_reflns_limit_k_min -10
_diffrn_reflns_limit_l_max 25
_diffrn_reflns_limit_l_min -25
_diffrn_reflns_number 23683
_diffrn_reflns_theta_full 25.242
_diffrn_reflns_theta_max 38.509
_diffrn_reflns_theta_min 2.829
_exptl_absorpt_coefficient_mu 0.241
_exptl_absorpt_correction_T_max 1.000
_exptl_absorpt_correction_T_min 0.970
_exptl_absorpt_correction_type multi-scan
_exptl_absorpt_process_details
;
(CrysAlis RED; Oxford Diffraction, 2010)
;
_exptl_crystal_colour colourless
_exptl_crystal_density_diffrn 1.572
_exptl_crystal_description block
_exptl_crystal_F_000 476
_exptl_crystal_size_max 0.42
_exptl_crystal_size_mid 0.32
_exptl_crystal_size_min 0.17
_refine_diff_density_max 0.361
_refine_diff_density_min -0.448
_refine_ls_abs_structure_details
;
Flack <i>x</i> parameter determined using 2156 quotients
[(I^+^) - (I^-^)]/[(I^+^) + (I^-^)] (Parsons & Flack, 2004)
;
_refine_ls_abs_structure_Flack -0.03(3)
_refine_ls_extinction_method none
_refine_ls_goodness_of_fit_ref 1.049
_refine_ls_hydrogen_treatment constr
_refine_ls_matrix_type full
_refine_ls_number_parameters 254
_refine_ls_number_reflns 8004
_refine_ls_number_restraints 23
_refine_ls_restrained_S_all 1.048
_refine_ls_R_factor_all 0.0283
_refine_ls_R_factor_gt 0.0261
_refine_ls_shift/su_max 0.001
_refine_ls_shift/su_mean 0.000
_refine_ls_structure_factor_coef Fsqd
_refine_ls_weighting_details 'w = 1/[\s^2^(Fo^2^)+(0.0492P)^2^] where P=(Fo^2^+2Fc^2^)/3'
_refine_ls_weighting_scheme calc
_refine_ls_wR_factor_gt 0.0699
_refine_ls_wR_factor_ref 0.0708
_reflns_number_gt 7450
_reflns_number_total 8004
_reflns_threshold_expression I>2\s(I)
_cod_data_source_file sk3608sup1.cif
_cod_data_source_block I_tmpna
_cod_depositor_comments
;Adding full bibliography for 2020317--2020318.cif.

 Adding full bibliography for 2020317--2020318.cif.
;
_cod_database_code 2020317
_cod_database_fobs_code 2020317
_shelx_space_group_comment
;
The symmetry employed for this shelxl refinement is uniquely defined
by the following loop, which should always be used as a source of
symmetry information in preference to the above space-group names.
They are only intended as comments.
;
_shelx_estimated_absorpt_t_min 0.906
_shelx_estimated_absorpt_t_max 0.960
_shelxl_version_number .2013

loop_
_space_group_symop_operation_xyz
'x, y, z'
'-x, y+1/2, -z'

loop_
_atom_site_type_symbol
_atom_site_label
_atom_site_fract_x
_atom_site_fract_y
_atom_site_fract_z
_atom_site_U_iso_or_equiv
_atom_site_adp_type
_atom_site_calc_flag
_atom_site_occupancy
P P1 0.30702(2) 0.84307(4) 0.57377(2) 0.00956(4) Uani d 1
Na Na1 0.50467(4) 0.98638(8) 0.10766(3) 0.01360(8) Uani d 1
O O3 0.16860(7) 0.87283(14) 0.55457(5) 0.01462(13) Uani d 1
O O5 0.39959(7) 0.90477(14) 0.67106(5) 0.01422(13) Uani d 1
O O3' 0.34256(7) 0.97090(12) 0.49122(5) 0.01095(11) Uani d 1
O O4' 0.27780(7) 0.59418(14) 0.29371(5) 0.01361(12) Uani d 1
O O5' 0.33359(8) 0.59362(14) 0.55570(5) 0.01450(13) Uani d 1
O O2 0.29302(6) 0.80505(14) 0.05383(5) 0.01234(12) Uani d 1
O O4 -0.13475(6) 0.79537(14) -0.09038(5) 0.01350(12) Uani d 1
N N1 0.17606(7) 0.79696(14) 0.15366(5) 0.00978(12) Uani d 1
N N3 0.07811(7) 0.79884(14) -0.01469(5) 0.00976(12) Uani d 1
H H3 0.0845 0.7992 -0.0728 0.012 Uiso d 1
C C1' 0.28890(8) 0.78673(18) 0.24189(6) 0.01147(14) Uani d 1
H H1' 0.3655 0.7744 0.2234 0.014 Uiso calc 1
C C2' 0.30571(9) 0.98181(18) 0.31226(6) 0.01276(15) Uani d 1
H H2'A 0.3927 1.0414 0.3333 0.015 Uiso calc 1
H H2'B 0.2440 1.0985 0.2819 0.015 Uiso calc 1
C C3' 0.27970(8) 0.87681(15) 0.39644(6) 0.00957(14) Uani d 1
H H3' 0.1862 0.8734 0.3818 0.011 Uiso calc 1
C C4' 0.32764(9) 0.64782(17) 0.39483(6) 0.01204(15) Uani d 1
H H4' 0.4224 0.6474 0.4189 0.014 Uiso calc 1
C C5' 0.28199(11) 0.50172(17) 0.45776(7) 0.01654(17) Uani d 1
H H5'A 0.1882 0.4991 0.4340 0.020 Uiso calc 1
H H5'B 0.3132 0.3520 0.4573 0.020 Uiso calc 1
C C2 0.19003(8) 0.80039(16) 0.06420(6) 0.00923(13) Uani d 1
C C4 -0.04344(8) 0.79758(16) -0.01272(6) 0.00963(13) Uani d 1
C C5 -0.05181(8) 0.79913(16) 0.08363(6) 0.01022(13) Uani d 1
C C6 0.05772(8) 0.79651(17) 0.16100(6) 0.01053(13) Uani d 1
H H6 0.0533 0.7942 0.2244 0.013 Uiso calc 1
C C7 -0.18051(8) 0.80013(19) 0.09128(7) 0.01405(16) Uani d 1
H H7A -0.1715 0.7945 0.1602 0.021 Uiso calc 1
H H7B -0.2286 0.6737 0.0571 0.021 Uiso calc 1
H H7C -0.2255 0.9329 0.0616 0.021 Uiso calc 1
O O1W 0.58911(8) 0.83522(16) 0.26433(5) 0.01876(14) Uani d 1
H H1W 0.6115 0.9107 0.3155 0.028 Uiso d 1
H H2W 0.5979 0.7028 0.2787 0.028 Uiso d 1
O O2W 0.51962(7) 0.60120(14) 0.05238(5) 0.01409(13) Uani d 1
H H3W 0.5740 0.5116 0.0856 0.021 Uiso d 1
H H4W 0.4478 0.5692 0.0532 0.021 Uiso d 1
O O3W 0.39751(7) 1.27857(17) 0.15386(6) 0.01767(14) Uani d 1
H H5W 0.4286 1.3306 0.2103 0.027 Uiso d 1
H H6W 0.3181 1.2801 0.1338 0.027 Uiso d 1
O O4W 0.66343(7) 1.26696(15) 0.16819(5) 0.01577(13) Uani d 1
H H7W 0.6444 1.3038 0.2164 0.024 Uiso d 1
H H8W 0.7419 1.2794 0.1817 0.024 Uiso d 1
O O5W 0.07409(7) 0.79932(15) 0.78630(5) 0.01683(14) Uani d 1
H H9W 0.0445 0.7064 0.7420 0.025 Uiso d 1
H H10W 0.0610 0.9248 0.7625 0.025 Uiso d 1
O O6W 0.01703(8) 0.57080(16) 0.60480(6) 0.01926(15) Uani d 1
H H11W -0.0427 0.5243 0.5557 0.029 Uiso d 1
H H12W 0.0657 0.6493 0.5871 0.029 Uiso d 1
O O7W 0.06152(9) 1.13575(16) 0.66121(6) 0.02220(17) Uani d 1
H H13W 0.1001 1.0721 0.6295 0.033 Uiso d 1
H H14W 0.0709 1.2705 0.6595 0.033 Uiso d 1

loop_
_atom_site_aniso_label
_atom_site_aniso_U_11
_atom_site_aniso_U_22
_atom_site_aniso_U_33
_atom_site_aniso_U_12
_atom_site_aniso_U_13
_atom_site_aniso_U_23
P1 0.01191(8) 0.00974(9) 0.00654(8) 0.00041(7) 0.00271(6) 0.00025(7)
Na1 0.01486(17) 0.0148(2) 0.01080(16) 0.00009(15) 0.00420(14) 0.00078(15)
O3 0.0129(3) 0.0192(4) 0.0125(3) 0.0004(2) 0.0056(2) 0.0002(3)
O5 0.0169(3) 0.0160(3) 0.0077(2) 0.0001(2) 0.0019(2) -0.0006(2)
O3' 0.0144(3) 0.0110(3) 0.0070(2) -0.0024(2) 0.0033(2) -0.0005(2)
O4' 0.0199(3) 0.0123(3) 0.0066(2) 0.0030(3) 0.0023(2) -0.0003(2)
O5' 0.0236(3) 0.0102(3) 0.0080(2) 0.0027(3) 0.0036(2) 0.0010(2)
O2 0.0096(2) 0.0175(3) 0.0107(2) -0.0003(2) 0.00470(19) -0.0006(2)
O4 0.0104(2) 0.0179(3) 0.0098(2) -0.0001(2) 0.0008(2) 0.0007(3)
N1 0.0087(2) 0.0139(3) 0.0066(2) 0.0000(2) 0.0025(2) -0.0002(2)
N3 0.0095(2) 0.0125(3) 0.0070(2) -0.0005(2) 0.0027(2) 0.0000(2)
C1' 0.0101(3) 0.0161(4) 0.0076(3) 0.0006(3) 0.0024(2) -0.0001(3)
C2' 0.0161(3) 0.0137(4) 0.0080(3) -0.0034(3) 0.0038(3) 0.0003(3)
C3' 0.0114(3) 0.0101(4) 0.0064(3) -0.0003(2) 0.0023(2) -0.0005(3)
C4' 0.0152(3) 0.0121(4) 0.0075(3) 0.0036(3) 0.0024(3) -0.0004(3)
C5' 0.0285(5) 0.0091(4) 0.0093(3) 0.0007(3) 0.0036(3) 0.0002(3)
C2 0.0101(3) 0.0099(3) 0.0076(3) 0.0001(3) 0.0030(2) -0.0001(3)
C4 0.0096(3) 0.0092(3) 0.0096(3) 0.0000(3) 0.0029(2) 0.0004(3)
C5 0.0098(3) 0.0112(3) 0.0098(3) -0.0002(3) 0.0038(2) 0.0002(3)
C6 0.0100(3) 0.0133(4) 0.0089(3) 0.0002(3) 0.0041(2) 0.0003(3)
C7 0.0101(3) 0.0184(4) 0.0142(3) 0.0001(3) 0.0050(3) 0.0008(3)
O1W 0.0266(3) 0.0142(3) 0.0112(3) 0.0002(3) 0.0015(2) -0.0001(3)
O2W 0.0131(3) 0.0159(3) 0.0138(3) 0.0009(2) 0.0055(2) 0.0001(3)
O3W 0.0114(3) 0.0254(4) 0.0150(3) 0.0003(3) 0.0033(2) -0.0048(3)
O4W 0.0147(3) 0.0200(4) 0.0134(3) -0.0005(3) 0.0060(2) -0.0006(3)
O5W 0.0199(3) 0.0185(4) 0.0126(3) 0.0011(3) 0.0065(2) 0.0016(3)
O6W 0.0223(3) 0.0195(4) 0.0156(3) -0.0073(3) 0.0062(3) -0.0015(3)
O7W 0.0322(4) 0.0193(4) 0.0206(4) 0.0048(3) 0.0161(3) 0.0028(3)

loop_
_atom_type_symbol
_atom_type_description
_atom_type_scat_dispersion_real
_atom_type_scat_dispersion_imag
_atom_type_scat_source
C C 0.0033 0.0016 'International Tables Vol C Tables 4.2.6.8 and 6.1.1.4'
H H 0.0000 0.0000 'International Tables Vol C Tables 4.2.6.8 and 6.1.1.4'
N N 0.0061 0.0033 'International Tables Vol C Tables 4.2.6.8 and 6.1.1.4'
O O 0.0106 0.0060 'International Tables Vol C Tables 4.2.6.8 and 6.1.1.4'
Na Na 0.0362 0.0249 'International Tables Vol C Tables 4.2.6.8 and 6.1.1.4'
P P 0.1023 0.0942 'International Tables Vol C Tables 4.2.6.8 and 6.1.1.4'

loop_
_geom_angle_atom_site_label_1
_geom_angle_atom_site_label_2
_geom_angle_atom_site_label_3
_geom_angle_site_symmetry_1
_geom_angle_site_symmetry_3
_geom_angle
_geom_angle_publ_flag
O3' P1 O5' . . 103.43(4) yes
O3' P1 O3 . . 108.91(5) yes
O3' P1 O5 . . 108.49(5) yes
O5' P1 O3 . . 109.31(5) yes
O5' P1 O5 . . 107.16(5) yes
O3 P1 O5 . . 118.50(5) yes
O1W Na1 O2W . 2_655 162.10(4) ?
O1W Na1 O3W . . 95.20(4) ?
O2W Na1 O3W 2_655 . 99.48(4) ?
O1W Na1 O4W . . 86.42(4) ?
O2W Na1 O4W 2_655 . 87.51(4) ?
O3W Na1 O4W . . 75.07(4) ?
O1W Na1 O2 . . 97.95(4) ?
O2W Na1 O2 2_655 . 93.65(4) ?
O3W Na1 O2 . . 84.40(4) ?
O4W Na1 O2 . . 159.33(3) ?
O1W Na1 O2W . . 83.71(4) ?
O2W Na1 O2W 2_655 . 87.73(3) ?
O3W Na1 O2W . . 153.13(3) ?
O4W Na1 O2W . . 131.41(4) ?
O2 Na1 O2W . . 69.25(3) ?
O1W Na1 H7W . . 76.1 ?
O2W Na1 H7W 2_655 . 101.9 ?
O3W Na1 H7W . . 61.9 ?
O4W Na1 H7W . . 18.3 ?
O2 Na1 H7W . . 144.6 ?
O2W Na1 H7W . . 142.1 ?
C3' O3' P1 . . 111.07(6) ?
C4' O4' C1' . . 106.36(8) ?
C5' O5' P1 . . 120.16(7) ?
C2 O2 Na1 . . 144.54(7) ?
C2 N1 C6 . . 121.38(8) ?
C2 N1 C1' . . 118.96(7) ?
C6 N1 C1' . . 119.63(7) ?
C2 N3 C4 . . 127.05(8) ?
C2 N3 H3 . . 116.4 ?
C4 N3 H3 . . 116.6 ?
O4' C1' N1 . . 106.90(8) ?
O4' C1' C2' . . 107.53(7) ?
N1 C1' C2' . . 114.62(8) ?
O4' C1' H1' . . 109.2 ?
N1 C1' H1' . . 109.2 ?
C2' C1' H1' . . 109.2 ?
C3' C2' C1' . . 101.41(8) ?
C3' C2' H2'A . . 111.5 ?
C1' C2' H2'A . . 111.5 ?
C3' C2' H2'B . . 111.5 ?
C1' C2' H2'B . . 111.5 ?
H2'A C2' H2'B . . 109.3 ?
O3' C3' C2' . . 116.31(8) ?
O3' C3' C4' . . 109.64(7) ?
C2' C3' C4' . . 102.15(8) ?
O3' C3' H3' . . 109.5 ?
C2' C3' H3' . . 109.5 ?
C4' C3' H3' . . 109.5 ?
O4' C4' C5' . . 113.89(9) ?
O4' C4' C3' . . 102.88(7) ?
C5' C4' C3' . . 110.14(8) ?
O4' C4' H4' . . 109.9 ?
C5' C4' H4' . . 109.9 ?
C3' C4' H4' . . 109.9 ?
O5' C5' C4' . . 105.53(9) ?
O5' C5' H5'A . . 110.6 ?
C4' C5' H5'A . . 110.6 ?
O5' C5' H5'B . . 110.6 ?
C4' C5' H5'B . . 110.6 ?
H5'A C5' H5'B . . 108.8 ?
O2 C2 N3 . . 121.53(8) ?
O2 C2 N1 . . 123.85(8) ?
N3 C2 N1 . . 114.62(8) ?
O4 C4 N3 . . 119.22(8) ?
O4 C4 C5 . . 125.11(8) ?
N3 C4 C5 . . 115.67(8) ?
C6 C5 C4 . . 117.37(8) ?
C6 C5 C7 . . 124.07(8) ?
C4 C5 C7 . . 118.56(8) ?
C5 C6 N1 . . 123.89(8) ?
C5 C6 H6 . . 118.1 ?
N1 C6 H6 . . 118.1 ?
C5 C7 H7A . . 109.5 ?
C5 C7 H7B . . 109.5 ?
H7A C7 H7B . . 109.5 ?
C5 C7 H7C . . 109.5 ?
H7A C7 H7C . . 109.5 ?
H7B C7 H7C . . 109.5 ?
Na1 O1W H1W . . 122.8 ?
Na1 O1W H2W . . 127.1 ?
H1W O1W H2W . . 110.1 ?
Na1 O2W Na1 2_645 . 126.80(4) ?
Na1 O2W H3W 2_645 . 100.3 ?
Na1 O2W H3W . . 123.4 ?
Na1 O2W H4W 2_645 . 100.1 ?
Na1 O2W H4W . . 92.3 ?
H3W O2W H4W . . 110.2 ?
Na1 O3W H5W . . 119.4 ?
Na1 O3W H6W . . 119.6 ?
H5W O3W H6W . . 111.0 ?
Na1 O4W H7W . . 97.0 ?
Na1 O4W H8W . . 137.1 ?
H7W O4W H8W . . 110.1 ?
H9W O5W H10W . . 110.2 ?
H11W O6W H12W . . 110.2 ?
H13W O7W H14W . . 110.5 ?

loop_
_geom_bond_atom_site_label_1
_geom_bond_atom_site_label_2
_geom_bond_site_symmetry_2
_geom_bond_distance
_geom_bond_publ_flag
P1 O3' . 1.6130(8) yes
P1 O5' . 1.6083(10) yes
P1 O3 . 1.4986(9) yes
P1 O5 . 1.4851(9) yes
Na1 O2 . 2.4989(11) yes
Na1 O1W . 2.3434(11) yes
Na1 O2W . 2.5365(12) yes
Na1 O2W 2_655 2.3731(11) yes
Na1 O3W . 2.4018(11) yes
Na1 O4W . 2.4212(11) yes
O3' C3' . 1.4377(11) ?
O4' C4' . 1.4244(12) ?
O4' C1' . 1.4403(14) ?
O5' C5' . 1.4580(13) ?
O2 C2 . 1.2277(11) ?
O4 C4 . 1.2328(11) ?
N1 C2 . 1.3779(11) ?
N1 C6 . 1.3805(11) ?
N1 C1' . 1.4565(12) ?
N3 C2 . 1.3746(12) ?
N3 C4 . 1.3851(11) ?
N3 H3 . 0.8815 ?
C1' C2' . 1.5526(15) ?
C1' H1' . 1.0000 ?
C2' C3' . 1.5147(13) ?
C2' H2'A . 0.9900 ?
C2' H2'B . 0.9900 ?
C3' C4' . 1.5165(14) ?
C3' H3' . 1.0000 ?
C4' C5' . 1.5083(15) ?
C4' H4' . 1.0000 ?
C5' H5'A . 0.9900 ?
C5' H5'B . 0.9900 ?
C4 C5 . 1.4508(13) ?
C5 C6 . 1.3465(13) ?
C5 C7 . 1.4993(12) ?
C6 H6 . 0.9500 ?
C7 H7A . 0.9800 ?
C7 H7B . 0.9800 ?
C7 H7C . 0.9800 ?
O1W H1W . 0.8414 ?
O1W H2W . 0.8407 ?
O2W Na1 2_645 2.3731(11) ?
O2W H3W . 0.8403 ?
O2W H4W . 0.8403 ?
O3W H5W . 0.8386 ?
O3W H6W . 0.8384 ?
O4W H7W . 0.8415 ?
O4W H8W . 0.8405 ?
O5W H9W . 0.8407 ?
O5W H10W . 0.8406 ?
O6W H11W . 0.8410 ?
O6W H12W . 0.8409 ?
O7W H13W . 0.8402 ?
O7W H14W . 0.8396 ?

loop_
_geom_hbond_atom_site_label_D
_geom_hbond_atom_site_label_H
_geom_hbond_atom_site_label_A
_geom_hbond_site_symmetry_A
_geom_hbond_distance_DH
_geom_hbond_distance_HA
_geom_hbond_distance_DA
_geom_hbond_angle_DHA
N3 H3 O5W 1_554 0.88 2.03 2.9051(13) 172.5
O1W H1W O5' 2_656 0.84 2.10 2.9367(13) 178.9
O1W H2W O5 2_646 0.84 1.98 2.8076(15) 169.0
O2W H3W O4W 1_545 0.84 1.97 2.7928(14) 165.3
O2W H4W O2 . 0.84 2.28 2.8613(12) 126.7
O2W H4W O3W 1_545 0.84 2.51 3.0928(14) 126.9
O3W H5W O5 2_656 0.84 2.14 2.8700(15) 145.1
O3W H6W O4 2 0.84 1.94 2.7778(13) 177.5
O4W H7W O5 2_656 0.84 1.99 2.8295(13) 177.4
O4W H8W O5W 2_656 0.84 1.97 2.8053(14) 178.3
O5W H9W O6W . 0.84 2.10 2.8751(14) 153.4
O5W H10W O7W . 0.84 1.98 2.7409(14) 150.6
O6W H11W O3 2_546 0.84 1.97 2.8001(15) 171.2
O6W H12W O3 . 0.84 1.97 2.8038(13) 170.6
O7W H13W O3 . 0.84 1.98 2.8123(13) 168.6
O7W H14W O6W 1_565 0.84 2.02 2.8008(16) 153.5
C1' H1' O1W . 1.00 2.41 3.3041(15) 148.7
C5' H5'B O3' 1_545 0.99 2.40 3.3459(17) 159.3
C6 H6 O7W 2_546 0.95 2.65 3.4844(15) 146.7

loop_
_geom_torsion_atom_site_label_1
_geom_torsion_atom_site_label_2
_geom_torsion_atom_site_label_3
_geom_torsion_atom_site_label_4
_geom_torsion
_geom_torsion_publ_flag
O3 P1 O3' C3' -65.31(7) yes
O5' P1 O3' C3' 50.87(7) yes
O5 P1 O3' C3' 164.43(6) yes
O3' P1 O5' C5' -49.35(8) yes
O3 P1 O5' C5' 66.55(9) yes
O5 P1 O5' C5' -163.87(8) yes
C4' O4' C1' N1 -142.33(8) ?
C4' O4' C1' C2' -18.78(9) ?
C2 N1 C1' O4' -121.45(9) yes
C6 N1 C1' O4' 56.63(11) ?
C2 N1 C1' C2' 119.51(9) ?
C6 N1 C1' C2' -62.41(12) ?
O4' C1' C2' C3' -9.24(9) ?
N1 C1' C2' C3' 109.44(9) ?
P1 O3' C3' C2' -179.75(7) yes
P1 O3' C3' C4' -64.55(8) yes
C1' C2' C3' O3' 151.05(8) ?
C1' C2' C3' C4' 31.70(9) ?
C1' O4' C4' C5' 158.50(8) ?
C1' O4' C4' C3' 39.32(9) ?
O3' C3' C4' O4' -168.63(7) ?
C2' C3' C4' O4' -44.69(9) ?
O3' C3' C4' C5' 69.61(10) ?
C2' C3' C4' C5' -166.45(8) ?
P1 O5' C5' C4' 54.81(11) yes
O4' C4' C5' O5' -175.05(8) yes
C3' C4' C5' O5' -60.08(10) yes
Na1 O2 C2 N3 131.98(10) ?
Na1 O2 C2 N1 -47.82(17) ?
C4 N3 C2 O2 -178.77(9) ?
C4 N3 C2 N1 1.05(14) ?
C6 N1 C2 O2 178.57(10) ?
C1' N1 C2 O2 -3.38(15) ?
C6 N1 C2 N3 -1.24(13) ?
C1' N1 C2 N3 176.81(9) ?
C2 N3 C4 O4 -179.71(9) ?
C2 N3 C4 C5 0.32(14) ?
O4 C4 C5 C6 178.52(10) ?
N3 C4 C5 C6 -1.51(13) ?
O4 C4 C5 C7 -0.58(15) ?
N3 C4 C5 C7 179.40(9) ?
C4 C5 C6 N1 1.38(15) ?
C7 C5 C6 N1 -179.58(10) ?
C2 N1 C6 C5 0.05(15) ?
C1' N1 C6 C5 -177.98(9) ?
